data_7020213
loop_
_publ_author_name
'Hector, Andrew L.'
'Jolleys, Andrew'
'Levason, William'
'Reid, Gillian'

_publ_section_title
;
 TeX4 (X = F, Cl, Br) as Lewis acids--complexes with soft thio- and
 seleno-ether ligands.
;
_journal_issue 36
_journal_name_full 'Dalton transactions (Cambridge, England : 2003)'
_journal_page_first 10988
_journal_page_last 10999
_journal_paper_doi 10.1039/c2dt30968h
_journal_volume 41
_journal_year 2012
_chemical_formula_moiety 'C8 H16 Br8 S2 Te2'
_chemical_formula_sum 'C8 H16 Br8 S2 Te2'
_chemical_formula_weight 1070.81
_chemical_name_systematic
;
di(\m~2~-bromo)bis(tetrahydrothiophene)-bis(tribromotellurium(IV))
;
_space_group_IT_number 2
_space_group_name_Hall '-P 1'
_symmetry_cell_setting triclinic
_symmetry_space_group_name_Hall '-P 1'
_symmetry_space_group_name_H-M 'P -1'
_atom_sites_solution_hydrogens geom
_atom_sites_solution_primary direct
_atom_sites_solution_secondary difmap
_audit_creation_date 2012-03-22
_audit_creation_method 'SHELXL-97 + hand edit'
_cell_angle_alpha 71.099(5)
_cell_angle_beta 87.043(6)
_cell_angle_gamma 72.783(5)
_cell_formula_units_Z 1
_cell_length_a 8.502(3)
_cell_length_b 8.623(3)
_cell_length_c 8.734(3)
_cell_measurement_reflns_used 4959
_cell_measurement_temperature 100(2)
_cell_measurement_theta_max 27.5
_cell_measurement_theta_min 3.0
_cell_volume 577.9(3)
_computing_cell_refinement 'CrystalClear-SM Expert 2.0 r7 (Rigaku, 2011)'
_computing_data_collection 'CrystalClear-SM Expert 2.0 r7 (Rigaku, 2011)'
_computing_data_reduction 'CrystalClear-SM Expert 2.0 r7 (Rigaku, 2011)'
_computing_structure_refinement 'SHELXL-97 (Sheldrick, 1997)'
_computing_structure_solution 'SHELXS-97 (Sheldrick, 1997)'
_diffrn_ambient_temperature 100(2)
_diffrn_detector 'CCD plate'
_diffrn_detector_type 'Rigaku HG Saturn724+ (2x2 bin mode)'
_diffrn_measured_fraction_theta_full 0.992
_diffrn_measured_fraction_theta_max 0.992
_diffrn_measurement_device 'Four-circle \k diffractometer'
_diffrn_measurement_device_type 'Rigaku AFC12 '
_diffrn_measurement_method 'Profile data from \w-scans'
_diffrn_radiation_collimation 'Confocal mirrors, VHF VariMax '
_diffrn_radiation_type MoK\a
_diffrn_radiation_wavelength 0.71073
_diffrn_reflns_av_R_equivalents 0.0230
_diffrn_reflns_av_sigmaI/netI 0.0292
_diffrn_reflns_limit_h_max 8
_diffrn_reflns_limit_h_min -11
_diffrn_reflns_limit_k_max 9
_diffrn_reflns_limit_k_min -11
_diffrn_reflns_limit_l_max 11
_diffrn_reflns_limit_l_min -11
_diffrn_reflns_number 5419
_diffrn_reflns_theta_full 27.48
_diffrn_reflns_theta_max 27.48
_diffrn_reflns_theta_min 3.04
_diffrn_source 'Rotating anode X-ray tube'
_diffrn_source_type 'Rigaku FR-E+ Superbright'
_diffrn_standards_number 0
_exptl_absorpt_coefficient_mu 16.523
_exptl_absorpt_correction_T_max 1.000
_exptl_absorpt_correction_T_min 0.726
_exptl_absorpt_correction_type multi-scan
_exptl_absorpt_process_details
; Jacobson, R.A. (1998). REQAB. Private communication to the
Rigaku Corporation, Tokyo, Japan.
;
_exptl_crystal_colour red
_exptl_crystal_density_diffrn 3.077
_exptl_crystal_density_method 'not measured'
_exptl_crystal_description block
_exptl_crystal_F_000 480
_exptl_crystal_size_max 0.04
_exptl_crystal_size_mid 0.04
_exptl_crystal_size_min 0.02
_refine_diff_density_max 0.553
_refine_diff_density_min -0.593
_refine_diff_density_rms 0.134
_refine_ls_extinction_method none
_refine_ls_goodness_of_fit_ref 1.025
_refine_ls_hydrogen_treatment constr
_refine_ls_matrix_type full
_refine_ls_number_parameters 91
_refine_ls_number_reflns 2630
_refine_ls_number_restraints 0
_refine_ls_restrained_S_all 1.025
_refine_ls_R_factor_all 0.0218
_refine_ls_R_factor_gt 0.0187
_refine_ls_shift/su_max 0.001
_refine_ls_shift/su_mean 0.000
_refine_ls_structure_factor_coef Fsqd
_refine_ls_weighting_details 'calc w=1/[\s^2^(Fo^2^)+(0.0096P)^2^+0.4665P] where P=(Fo^2^+2Fc^2^)/3'
_refine_ls_weighting_scheme calc
_refine_ls_wR_factor_gt 0.0373
_refine_ls_wR_factor_ref 0.0382
_reflns_number_gt 2410
_reflns_number_total 2630
_reflns_threshold_expression I>2\s(I)
_cod_data_source_file c2dt30968h.txt
_cod_data_source_block 12aj004r
_cod_database_code 7020213

loop_
_symmetry_equiv_pos_as_xyz
'x, y, z'
'-x, -y, -z'

loop_
_atom_site_label
_atom_site_type_symbol
_atom_site_fract_x
_atom_site_fract_y
_atom_site_fract_z
_atom_site_U_iso_or_equiv
_atom_site_adp_type
_atom_site_occupancy
_atom_site_symmetry_multiplicity
_atom_site_calc_flag
_atom_site_refinement_flags
Te1 Te 0.85667(2) 0.40042(2) 0.18758(2) 0.01012(5) Uani 1 1 d .
Br1 Br 0.58926(3) 0.32515(3) 0.19295(3) 0.01512(7) Uani 1 1 d .
Br2 Br 1.04022(4) 0.09101(4) 0.23158(4) 0.02298(8) Uani 1 1 d .
Br3 Br 0.85278(3) 0.36557(4) 0.48734(3) 0.01586(7) Uani 1 1 d .
Br4 Br 0.85048(3) 0.48064(4) -0.16402(3) 0.01592(7) Uani 1 1 d .
S1 S 0.64755(8) 0.74827(9) 0.11135(9) 0.01424(14) Uani 1 1 d .
C1 C 0.7552(4) 0.8519(4) 0.2056(4) 0.0204(6) Uani 1 1 d .
H1A H 0.8740 0.7879 0.2242 0.025 Uiso 1 1 calc R
H1B H 0.7434 0.9711 0.1351 0.025 Uiso 1 1 calc R
C2 C 0.6754(4) 0.8509(4) 0.3661(4) 0.0224(7) Uani 1 1 d .
H2A H 0.7248 0.7399 0.4515 0.027 Uiso 1 1 calc R
H2B H 0.6910 0.9441 0.4007 0.027 Uiso 1 1 calc R
C3 C 0.4938(4) 0.8777(4) 0.3368(4) 0.0219(6) Uani 1 1 d .
H3A H 0.4402 0.9966 0.2666 0.026 Uiso 1 1 calc R
H3B H 0.4382 0.8572 0.4408 0.026 Uiso 1 1 calc R
C4 C 0.4827(3) 0.7502(4) 0.2546(4) 0.0204(6) Uani 1 1 d .
H4A H 0.3738 0.7871 0.1971 0.025 Uiso 1 1 calc R
H4B H 0.4991 0.6347 0.3351 0.025 Uiso 1 1 calc R

loop_
_atom_site_aniso_label
_atom_site_aniso_U_11
_atom_site_aniso_U_22
_atom_site_aniso_U_33
_atom_site_aniso_U_23
_atom_site_aniso_U_13
_atom_site_aniso_U_12
Te1 0.00929(9) 0.01119(9) 0.01050(9) -0.00416(7) 0.00026(6) -0.00317(6)
Br1 0.01186(13) 0.01590(13) 0.01787(15) -0.00347(11) -0.00148(10) -0.00630(11)
Br2 0.01661(15) 0.01399(14) 0.03616(19) -0.00891(13) -0.00215(12) 0.00009(11)
Br3 0.01773(14) 0.01975(14) 0.00984(14) -0.00344(11) -0.00062(10) -0.00645(11)
Br4 0.01273(13) 0.02625(15) 0.01284(14) -0.00958(12) 0.00182(10) -0.00826(11)
S1 0.0148(3) 0.0142(3) 0.0141(3) -0.0057(3) 0.0012(3) -0.0037(3)
C1 0.0148(14) 0.0190(14) 0.0337(19) -0.0158(13) 0.0023(12) -0.0062(12)
C2 0.0280(17) 0.0177(14) 0.0211(16) -0.0103(13) -0.0048(13) -0.0007(12)
C3 0.0267(16) 0.0200(15) 0.0191(16) -0.0070(12) 0.0073(12) -0.0073(13)
C4 0.0122(14) 0.0236(15) 0.0278(18) -0.0113(13) 0.0090(12) -0.0066(12)

loop_
_atom_type_symbol
_atom_type_description
_atom_type_scat_dispersion_real
_atom_type_scat_dispersion_imag
_atom_type_scat_source
C C 0.0033 0.0016 'International Tables Vol C Tables 4.2.6.8 and 6.1.1.4'
H H 0.0000 0.0000 'International Tables Vol C Tables 4.2.6.8 and 6.1.1.4'
S S 0.1246 0.1234 'International Tables Vol C Tables 4.2.6.8 and 6.1.1.4'
Br Br -0.2901 2.4595 'International Tables Vol C Tables 4.2.6.8 and 6.1.1.4'
Te Te -0.5308 1.6751 'International Tables Vol C Tables 4.2.6.8 and 6.1.1.4'

loop_
_geom_angle_atom_site_label_1
_geom_angle_atom_site_label_2
_geom_angle_atom_site_label_3
_geom_angle
_geom_angle_site_symmetry_3
Br3 Te1 Br1 92.321(12) .
Br3 Te1 Br2 93.918(13) .
Br1 Te1 Br2 94.08(2) .
Br3 Te1 S1 90.686(18) .
Br1 Te1 S1 84.92(3) .
Br2 Te1 S1 175.326(18) .
Br3 Te1 Br4 173.786(11) .
Br1 Te1 Br4 89.324(12) .
Br2 Te1 Br4 91.940(13) .
S1 Te1 Br4 83.488(17) .
Br3 Te1 Br4 89.494(11) 2_765
Br1 Te1 Br4 174.815(11) 2_765
Br2 Te1 Br4 90.64(2) 2_765
S1 Te1 Br4 90.21(3) 2_765
Br4 Te1 Br4 88.370(11) 2_765
Te1 Br4 Te1 91.630(11) 2_765
C4 S1 C1 94.07(14) .
C4 S1 Te1 107.71(10) .
C1 S1 Te1 104.83(10) .
C2 C1 S1 106.3(2) .
C2 C1 H1A 110.5 .
S1 C1 H1A 110.5 .
C2 C1 H1B 110.5 .
S1 C1 H1B 110.5 .
H1A C1 H1B 108.7 .
C3 C2 C1 106.3(2) .
C3 C2 H2A 110.5 .
C1 C2 H2A 110.5 .
C3 C2 H2B 110.5 .
C1 C2 H2B 110.5 .
H2A C2 H2B 108.7 .
C2 C3 C4 106.8(2) .
C2 C3 H3A 110.4 .
C4 C3 H3A 110.4 .
C2 C3 H3B 110.4 .
C4 C3 H3B 110.4 .
H3A C3 H3B 108.6 .
C3 C4 S1 105.3(2) .
C3 C4 H4A 110.7 .
S1 C4 H4A 110.7 .
C3 C4 H4B 110.7 .
S1 C4 H4B 110.7 .
H4A C4 H4B 108.8 .

loop_
_geom_bond_atom_site_label_1
_geom_bond_atom_site_label_2
_geom_bond_distance
_geom_bond_site_symmetry_2
Te1 Br3 2.5364(9) .
Te1 Br1 2.5367(7) .
Te1 Br2 2.5757(7) .
Te1 S1 2.8761(10) .
Te1 Br4 2.9208(11) .
Te1 Br4 2.9350(8) 2_765
Br4 Te1 2.9350(8) 2_765
S1 C4 1.830(3) .
S1 C1 1.831(3) .
C1 C2 1.524(4) .
C1 H1A 0.9900 .
C1 H1B 0.9900 .
C2 C3 1.514(4) .
C2 H2A 0.9900 .
C2 H2B 0.9900 .
C3 C4 1.521(4) .
C3 H3A 0.9900 .
C3 H3B 0.9900 .
C4 H4A 0.9900 .
C4 H4B 0.9900 .

loop_
_geom_contact_atom_site_label_1
_geom_contact_atom_site_label_2
_geom_contact_distance
_geom_contact_site_symmetry_2
Br4 Br1 3.600(1) 2_665
Br4 Br3 3.492(1) 1_554

loop_
_geom_torsion_atom_site_label_1
_geom_torsion_atom_site_label_2
_geom_torsion_atom_site_label_3
_geom_torsion_atom_site_label_4
_geom_torsion
_geom_torsion_site_symmetry_1
Br3 Te1 S1 C4 -44.39(11) .
Br1 Te1 S1 C4 47.88(11) .
Br4 Te1 S1 C4 137.78(11) .
Br4 Te1 S1 C4 -133.89(11) 2_765
Br3 Te1 S1 C1 54.91(11) .
Br1 Te1 S1 C1 147.18(11) .
Br4 Te1 S1 C1 -122.92(11) .
Br4 Te1 S1 C1 -34.59(11) 2_765
C4 S1 C1 C2 11.2(2) .
Te1 S1 C1 C2 -98.36(19) .
S1 C1 C2 C3 -35.8(3) .
C1 C2 C3 C4 49.6(3) .
C2 C3 C4 S1 -39.8(3) .
C1 S1 C4 C3 16.2(2) .
Te1 S1 C4 C3 123.15(18) .
